data_7150612
loop_
_publ_author_name
'Rahanyan, Nelli'
'Linden, Anthony'
'Baldridge, Kim K.'
'Siegel, Jay S.'

_publ_section_title
;
 Diels--Alder reactions of 3,6-disubstituted 1,2,4,5-tetrazines.
 Synthesis and X-ray crystal structures of diazafluoranthene
 derivatives
;
_journal_issue 10
_journal_name_full 'Organic &amp; Biomolecular Chemistry'
_journal_page_first 2082
_journal_page_last 2092
_journal_paper_doi 10.1039/b820551e
_journal_volume 7
_journal_year 2009
_chemical_formula_moiety 'C18 H12 N2 O4'
_chemical_formula_sum 'C18 H12 N2 O4'
_chemical_formula_weight 320.30
_chemical_name_systematic
;
?
;
_space_group_IT_number 4
_symmetry_cell_setting monoclinic
_symmetry_Int_Tables_number 4
_symmetry_space_group_name_Hall 'P 2yb'
_symmetry_space_group_name_H-M 'P 1 21 1'
_atom_sites_solution_hydrogens geom
_atom_sites_solution_primary direct
_atom_sites_solution_secondary difmap
_audit_creation_date 06-09-13
_audit_creation_method SHELXL-97
_cell_angle_alpha 90.00
_cell_angle_beta 114.6580(8)
_cell_angle_gamma 90.00
_cell_formula_units_Z 4
_cell_length_a 9.9472(2)
_cell_length_b 13.2994(2)
_cell_length_c 11.5775(2)
_cell_measurement_reflns_used 4232
_cell_measurement_temperature 160(1)
_cell_measurement_theta_max 30.0
_cell_measurement_theta_min 2.0
_cell_volume 1391.95(4)
_computing_cell_refinement 'DENZO-SMN (Otwinowski & Minor, 1997)'
_computing_data_collection 'COLLECT (Nonius, 2000)'
_computing_data_reduction 'DENZO-SMN and SCALEPACK (Otwinowski & Minor, 1997)'
_computing_molecular_graphics 'ORTEPII (Johnson, 1976)'
_computing_publication_material 'SHELXL97 and PLATON (Spek, 2006)'
_computing_structure_refinement 'SHELXL97 (Sheldrick, 1997)'
_computing_structure_solution 'Shake-and-Bake (Miller et al., 1994)'
_diffrn_ambient_temperature 160(1)
_diffrn_detector '65 mm CCD camera on \k goniostat'
_diffrn_detector_area_resol_mean 9
_diffrn_measured_fraction_theta_full 0.999
_diffrn_measured_fraction_theta_max 0.999
_diffrn_measurement_device_type 'Nonius KappaCCD area-detector diffractometer'
_diffrn_measurement_method '\f and \w scans with \k offsets'
_diffrn_radiation_monochromator 'horizontally mounted graphite crystal'
_diffrn_radiation_source 'Nonius FR590 sealed tube generator'
_diffrn_radiation_type 'Mo K\a'
_diffrn_radiation_wavelength 0.71073
_diffrn_reflns_av_R_equivalents 0.0500
_diffrn_reflns_av_sigmaI/netI 0.0279
_diffrn_reflns_limit_h_max 14
_diffrn_reflns_limit_h_min 0
_diffrn_reflns_limit_k_max 18
_diffrn_reflns_limit_k_min 0
_diffrn_reflns_limit_l_max 14
_diffrn_reflns_limit_l_min -16
_diffrn_reflns_number 39027
_diffrn_reflns_theta_full 30.03
_diffrn_reflns_theta_max 30.03
_diffrn_reflns_theta_min 2.25
_diffrn_standards_decay_% 0
_diffrn_standards_number 0
_exptl_absorpt_coefficient_mu 0.110
_exptl_absorpt_correction_type none
_exptl_crystal_colour yellow
_exptl_crystal_density_diffrn 1.528
_exptl_crystal_density_method 'not measured'
_exptl_crystal_description prism
_exptl_crystal_F_000 664
_exptl_crystal_size_max 0.32
_exptl_crystal_size_mid 0.20
_exptl_crystal_size_min 0.12
_refine_diff_density_max 0.464
_refine_diff_density_min -0.333
_refine_diff_density_rms 0.076
_refine_ls_abs_structure_details 'Flack & Bernardinelli (2000), ? Friedel pairs'
_refine_ls_abs_structure_Flack -0.4(10)
_refine_ls_extinction_coef 0.121(9)
_refine_ls_extinction_expression Fc^*^=kFc[1+0.001xFc^2^\l^3^/sin(2\q)]^-1/4^
_refine_ls_extinction_method SHELXL
_refine_ls_goodness_of_fit_ref 1.085
_refine_ls_hydrogen_treatment constr
_refine_ls_matrix_type full
_refine_ls_number_parameters 438
_refine_ls_number_reflns 4226
_refine_ls_number_restraints 1
_refine_ls_restrained_S_all 1.085
_refine_ls_R_factor_all 0.0495
_refine_ls_R_factor_gt 0.0434
_refine_ls_shift/su_max 0.001
_refine_ls_shift/su_mean 0.000
_refine_ls_structure_factor_coef Fsqd
_refine_ls_weighting_details 'w=1/[\s^2^(Fo^2^)+(0.0699P)^2^+0.2875P] where P=(Fo^2^+2Fc^2^)/3'
_refine_ls_weighting_scheme calc
_refine_ls_wR_factor_gt 0.1138
_refine_ls_wR_factor_ref 0.1187
_reflns_number_gt 3767
_reflns_number_total 4226
_reflns_threshold_expression 'I > 2\s(I)'
_cod_data_source_file b820551e.txt
_cod_data_source_block SG0631
_cod_database_code 7150612

loop_
_symmetry_equiv_pos_as_xyz
'x, y, z'
'-x, y+1/2, -z'

loop_
_atom_site_label
_atom_site_type_symbol
_atom_site_fract_x
_atom_site_fract_y
_atom_site_fract_z
_atom_site_U_iso_or_equiv
_atom_site_adp_type
_atom_site_occupancy
_atom_site_symmetry_multiplicity
_atom_site_calc_flag
_atom_site_refinement_flags
_atom_site_disorder_assembly
_atom_site_disorder_group
O17 O 0.97511(19) 0.12062(17) 0.71482(15) 0.0346(4) Uani 1 1 d . . .
O18 O 1.16238(17) 0.17586(15) 0.67280(14) 0.0279(4) Uani 1 1 d . . .
O20 O 0.62765(18) 0.1517(2) 0.02591(15) 0.0437(5) Uani 1 1 d . . .
O21 O 0.86706(17) 0.15394(17) 0.06837(14) 0.0284(4) Uani 1 1 d . . .
N1 N 0.95350(19) 0.16143(17) 0.30748(16) 0.0221(4) Uani 1 1 d . . .
N2 N 1.01654(19) 0.16007(17) 0.43305(16) 0.0220(4) Uani 1 1 d . . .
C3 C 0.9323(2) 0.15518(17) 0.49874(18) 0.0179(4) Uani 1 1 d . . .
C4 C 0.7784(2) 0.15428(17) 0.44075(17) 0.0165(3) Uani 1 1 d . . .
C5 C 0.6610(2) 0.15505(17) 0.48587(18) 0.0170(4) Uani 1 1 d . . .
C6 C 0.6544(2) 0.15528(18) 0.60287(19) 0.0198(4) Uani 1 1 d . . .
H6 H 0.7426 0.1548 0.6791 0.024 Uiso 1 1 calc R . .
C7 C 0.5144(2) 0.1563(2) 0.60751(19) 0.0228(4) Uani 1 1 d . . .
H7 H 0.5107 0.1566 0.6882 0.027 Uiso 1 1 calc R . .
C8 C 0.3828(2) 0.1569(2) 0.4995(2) 0.0228(4) Uani 1 1 d . . .
H8 H 0.2908 0.1579 0.5062 0.027 Uiso 1 1 calc R . .
C9 C 0.3871(2) 0.15588(17) 0.37817(19) 0.0190(4) Uani 1 1 d . . .
C10 C 0.2622(2) 0.1540(2) 0.2591(2) 0.0234(4) Uani 1 1 d . . .
H10 H 0.1650 0.1540 0.2554 0.028 Uiso 1 1 calc R . .
C11 C 0.2836(2) 0.1523(2) 0.1487(2) 0.0253(4) Uani 1 1 d . . .
H11 H 0.1993 0.1505 0.0696 0.030 Uiso 1 1 calc R . .
C12 C 0.4258(2) 0.1530(2) 0.14828(19) 0.0222(4) Uani 1 1 d . . .
H12 H 0.4362 0.1522 0.0704 0.027 Uiso 1 1 calc R . .
C13 C 0.5487(2) 0.15486(17) 0.26256(17) 0.0175(4) Uani 1 1 d . . .
C14 C 0.7104(2) 0.15491(17) 0.30449(17) 0.0160(3) Uani 1 1 d . . .
C15 C 0.8057(2) 0.15692(17) 0.24324(18) 0.0177(4) Uani 1 1 d . . .
C16 C 0.5267(2) 0.15518(17) 0.37565(18) 0.0174(3) Uani 1 1 d . . .
C17 C 1.0226(2) 0.14910(19) 0.64016(19) 0.0209(4) Uani 1 1 d . . .
C19 C 1.2570(3) 0.1698(2) 0.8070(2) 0.0353(6) Uani 1 1 d . . .
H191 H 1.2220 0.2168 0.8535 0.053 Uiso 1 1 calc R . .
H192 H 1.3586 0.1871 0.8214 0.053 Uiso 1 1 calc R . .
H193 H 1.2548 0.1012 0.8370 0.053 Uiso 1 1 calc R . .
C20 C 0.7547(2) 0.15415(19) 0.10140(17) 0.0204(4) Uani 1 1 d . . .
C22 C 0.8259(3) 0.1496(2) -0.06678(19) 0.0299(5) Uani 1 1 d . . .
H221 H 0.7570 0.0938 -0.1037 0.045 Uiso 1 1 calc R . .
H222 H 0.9146 0.1393 -0.0822 0.045 Uiso 1 1 calc R . .
H223 H 0.7782 0.2129 -0.1061 0.045 Uiso 1 1 calc R . .
O47 O 0.64031(18) 0.93086(15) 0.74052(14) 0.0297(4) Uani 1 1 d . . .
O48 O 0.82541(17) 0.88184(14) 0.69106(14) 0.0257(4) Uani 1 1 d . . .
O50 O 0.29099(18) 0.8969(2) 0.04638(15) 0.0425(5) Uani 1 1 d . . .
O51 O 0.53055(17) 0.90575(18) 0.09165(13) 0.0313(4) Uani 1 1 d . . .
N31 N 0.61474(18) 0.90439(16) 0.32925(15) 0.0211(3) Uani 1 1 d . . .
N32 N 0.67800(19) 0.90519(18) 0.45471(15) 0.0212(4) Uani 1 1 d . . .
C33 C 0.5952(2) 0.90644(17) 0.52158(17) 0.0168(3) Uani 1 1 d . . .
C34 C 0.4406(2) 0.90694(17) 0.46318(17) 0.0158(3) Uani 1 1 d . . .
C35 C 0.3227(2) 0.90759(17) 0.50888(17) 0.0167(4) Uani 1 1 d . . .
C36 C 0.3166(2) 0.91095(19) 0.62560(19) 0.0212(4) Uani 1 1 d . . .
H36 H 0.4046 0.9136 0.7019 0.025 Uiso 1 1 calc R . .
C37 C 0.1754(2) 0.91041(19) 0.62905(19) 0.0234(4) Uani 1 1 d . . .
H37 H 0.1711 0.9117 0.7095 0.028 Uiso 1 1 calc R . .
C38 C 0.0444(2) 0.90817(19) 0.5213(2) 0.0234(4) Uani 1 1 d . . .
H38 H -0.0475 0.9077 0.5281 0.028 Uiso 1 1 calc R . .
C39 C 0.0480(2) 0.90650(18) 0.39991(19) 0.0206(4) Uani 1 1 d . . .
C40 C -0.0762(2) 0.9063(2) 0.2806(2) 0.0242(4) Uani 1 1 d . . .
H40 H -0.1735 0.9067 0.2766 0.029 Uiso 1 1 calc R . .
C41 C -0.0546(2) 0.9056(2) 0.1704(2) 0.0263(4) Uani 1 1 d . . .
H41 H -0.1390 0.9058 0.0913 0.032 Uiso 1 1 calc R . .
C42 C 0.0874(2) 0.9045(2) 0.1697(2) 0.0226(4) Uani 1 1 d . . .
H42 H 0.0980 0.9037 0.0918 0.027 Uiso 1 1 calc R . .
C43 C 0.2107(2) 0.90471(17) 0.28527(17) 0.0177(4) Uani 1 1 d . . .
C44 C 0.3721(2) 0.90474(17) 0.32658(17) 0.0167(3) Uani 1 1 d . . .
C45 C 0.4669(2) 0.90372(18) 0.26521(16) 0.0178(4) Uani 1 1 d . . .
C46 C 0.1878(2) 0.90597(17) 0.39794(17) 0.0176(3) Uani 1 1 d . . .
C47 C 0.6862(2) 0.90797(18) 0.66307(17) 0.0189(4) Uani 1 1 d . . .
C49 C 0.9255(3) 0.8841(2) 0.8240(2) 0.0282(5) Uani 1 1 d . . .
H491 H 0.9539 0.9538 0.8504 0.042 Uiso 1 1 calc R . .
H492 H 1.0140 0.8446 0.8375 0.042 Uiso 1 1 calc R . .
H493 H 0.8765 0.8553 0.8743 0.042 Uiso 1 1 calc R . .
C50 C 0.4170(2) 0.90193(19) 0.12305(17) 0.0205(4) Uani 1 1 d . . .
C52 C 0.4928(3) 0.9062(3) -0.04262(19) 0.0310(5) Uani 1 1 d . . .
H521 H 0.4220 0.8522 -0.0838 0.047 Uiso 1 1 calc R . .
H522 H 0.5824 0.8957 -0.0567 0.047 Uiso 1 1 calc R . .
H523 H 0.4484 0.9711 -0.0788 0.047 Uiso 1 1 calc R . .

loop_
_atom_site_aniso_label
_atom_site_aniso_U_11
_atom_site_aniso_U_22
_atom_site_aniso_U_33
_atom_site_aniso_U_23
_atom_site_aniso_U_13
_atom_site_aniso_U_12
O17 0.0243(8) 0.0598(12) 0.0203(7) 0.0092(7) 0.0098(6) 0.0010(8)
O18 0.0173(7) 0.0453(11) 0.0175(7) -0.0013(7) 0.0037(6) -0.0030(7)
O20 0.0189(7) 0.0920(16) 0.0183(7) -0.0055(10) 0.0057(6) -0.0067(10)
O21 0.0212(7) 0.0501(10) 0.0168(7) -0.0029(8) 0.0108(6) -0.0005(8)
N1 0.0148(8) 0.0340(10) 0.0179(8) -0.0017(8) 0.0072(7) -0.0013(8)
N2 0.0174(8) 0.0322(9) 0.0175(8) -0.0010(8) 0.0084(7) 0.0009(8)
C3 0.0148(8) 0.0221(9) 0.0177(8) 0.0001(8) 0.0077(7) -0.0005(8)
C4 0.0148(8) 0.0191(8) 0.0170(8) 0.0011(8) 0.0080(7) 0.0006(8)
C5 0.0160(8) 0.0186(8) 0.0183(9) 0.0005(8) 0.0090(7) 0.0003(8)
C6 0.0194(9) 0.0230(9) 0.0197(9) 0.0005(8) 0.0109(7) 0.0007(9)
C7 0.0239(9) 0.0279(10) 0.0226(9) 0.0001(9) 0.0156(8) -0.0010(9)
C8 0.0231(10) 0.0247(9) 0.0282(10) 0.0010(10) 0.0181(9) 0.0004(10)
C9 0.0150(8) 0.0200(9) 0.0247(9) 0.0009(9) 0.0109(7) -0.0001(8)
C10 0.0141(8) 0.0279(10) 0.0285(10) 0.0000(9) 0.0092(8) -0.0002(9)
C11 0.0140(8) 0.0362(11) 0.0229(9) 0.0019(10) 0.0048(7) -0.0013(9)
C12 0.0154(8) 0.0296(10) 0.0206(9) 0.0016(9) 0.0067(7) 0.0000(9)
C13 0.0135(8) 0.0217(9) 0.0181(8) 0.0010(9) 0.0072(7) -0.0006(8)
C14 0.0127(7) 0.0202(8) 0.0157(8) -0.0003(8) 0.0066(6) -0.0010(7)
C15 0.0147(8) 0.0228(9) 0.0166(8) -0.0007(8) 0.0075(7) -0.0020(8)
C16 0.0147(8) 0.0195(8) 0.0207(8) 0.0005(8) 0.0098(7) 0.0003(8)
C17 0.0165(9) 0.0269(10) 0.0187(9) 0.0000(9) 0.0065(8) 0.0020(9)
C19 0.0223(10) 0.0532(17) 0.0207(10) -0.0027(11) -0.0006(8) 0.0010(12)
C20 0.0185(8) 0.0270(10) 0.0175(8) -0.0021(9) 0.0092(7) -0.0008(9)
C22 0.0316(11) 0.0459(14) 0.0158(9) -0.0016(10) 0.0134(8) -0.0004(12)
O47 0.0224(7) 0.0491(11) 0.0182(7) -0.0027(7) 0.0091(6) 0.0040(7)
O48 0.0148(7) 0.0430(10) 0.0165(6) -0.0009(6) 0.0038(5) 0.0041(6)
O50 0.0189(7) 0.0893(17) 0.0175(7) -0.0080(10) 0.0057(6) -0.0069(11)
O51 0.0203(7) 0.0601(12) 0.0158(7) 0.0000(9) 0.0098(6) -0.0009(9)
N31 0.0154(7) 0.0325(9) 0.0160(7) 0.0002(8) 0.0070(6) 0.0008(8)
N32 0.0164(8) 0.0321(9) 0.0156(7) -0.0010(8) 0.0074(6) 0.0001(8)
C33 0.0141(8) 0.0218(8) 0.0146(7) 0.0008(8) 0.0062(6) 0.0001(8)
C34 0.0137(8) 0.0203(8) 0.0140(7) 0.0001(8) 0.0064(6) 0.0004(8)
C35 0.0157(8) 0.0184(8) 0.0190(8) 0.0003(8) 0.0101(7) 0.0009(9)
C36 0.0220(9) 0.0256(10) 0.0199(8) -0.0007(9) 0.0126(7) 0.0009(9)
C37 0.0227(10) 0.0293(10) 0.0241(9) -0.0013(9) 0.0156(8) -0.0010(10)
C38 0.0222(9) 0.0256(9) 0.0289(10) -0.0007(10) 0.0170(8) -0.0013(10)
C39 0.0171(9) 0.0212(9) 0.0271(9) -0.0010(9) 0.0128(8) -0.0001(9)
C40 0.0145(8) 0.0276(10) 0.0308(10) -0.0014(10) 0.0098(8) -0.0016(10)
C41 0.0140(8) 0.0382(12) 0.0248(9) -0.0006(11) 0.0062(7) -0.0012(10)
C42 0.0148(8) 0.0322(10) 0.0196(8) 0.0005(10) 0.0059(7) 0.0011(10)
C43 0.0127(8) 0.0216(9) 0.0191(8) 0.0004(9) 0.0069(7) -0.0006(9)
C44 0.0143(8) 0.0209(8) 0.0149(7) -0.0003(8) 0.0061(6) 0.0003(8)
C45 0.0152(8) 0.0241(9) 0.0139(7) -0.0010(8) 0.0060(6) -0.0010(8)
C46 0.0148(8) 0.0201(8) 0.0196(8) -0.0010(9) 0.0087(7) -0.0011(9)
C47 0.0173(8) 0.0234(9) 0.0156(8) -0.0001(8) 0.0065(7) -0.0001(9)
C49 0.0212(10) 0.0396(13) 0.0160(9) 0.0003(9) 0.0001(8) 0.0004(9)
C50 0.0189(8) 0.0267(10) 0.0168(8) -0.0008(9) 0.0085(7) 0.0010(9)
C52 0.0311(11) 0.0489(14) 0.0166(9) 0.0004(11) 0.0134(8) 0.0001(12)

loop_
_atom_type_symbol
_atom_type_description
_atom_type_number_in_cell
_atom_type_scat_dispersion_real
_atom_type_scat_dispersion_imag
_atom_type_scat_source
C C 72 0.0033 0.0016
; International Tables for Crystallography (1992).
Vol. C, Tables 4.2.6.8 and 6.1.1.4
;
H H 48 0.0000 0.0000
; International Tables for Crystallography (1992).
Vol. C, Tables 4.2.6.8 and 6.1.1.4
;
N N 8 0.0061 0.0033
; International Tables for Crystallography (1992).
Vol. C, Tables 4.2.6.8 and 6.1.1.4
;
O O 16 0.0106 0.0060
; International Tables for Crystallography (1992).
Vol. C, Tables 4.2.6.8 and 6.1.1.4
;

loop_
_geom_angle_atom_site_label_1
_geom_angle_atom_site_label_2
_geom_angle_atom_site_label_3
_geom_angle
_geom_angle_site_symmetry_1
_geom_angle_site_symmetry_3
_geom_angle_publ_flag
C17 O18 C19 115.23(18) . . ?
C20 O21 C22 114.92(16) . . ?
N2 N1 C15 121.04(17) . . ?
N1 N2 C3 120.00(18) . . ?
N2 C3 C4 123.09(18) . . ?
N2 C3 C17 112.79(17) . . ?
C4 C3 C17 124.11(16) . . ?
C3 C4 C14 116.72(16) . . ?
C3 C4 C5 135.09(17) . . ?
C14 C4 C5 108.18(16) . . ?
C6 C5 C16 118.19(17) . . ?
C6 C5 C4 136.02(18) . . ?
C16 C5 C4 105.79(16) . . ?
C5 C6 C7 119.08(18) . . ?
C5 C6 H6 120.5 . . ?
C7 C6 H6 120.5 . . ?
C8 C7 C6 122.75(18) . . ?
C8 C7 H7 118.6 . . ?
C6 C7 H7 118.6 . . ?
C7 C8 C9 119.02(18) . . ?
C7 C8 H8 120.5 . . ?
C9 C8 H8 120.5 . . ?
C16 C9 C10 116.93(17) . . ?
C16 C9 C8 117.34(18) . . ?
C10 C9 C8 125.72(18) . . ?
C11 C10 C9 119.25(18) . . ?
C11 C10 H10 120.4 . . ?
C9 C10 H10 120.4 . . ?
C10 C11 C12 122.89(18) . . ?
C10 C11 H11 118.6 . . ?
C12 C11 H11 118.6 . . ?
C13 C12 C11 118.96(18) . . ?
C13 C12 H12 120.5 . . ?
C11 C12 H12 120.5 . . ?
C12 C13 C16 118.12(17) . . ?
C12 C13 C14 136.55(17) . . ?
C16 C13 C14 105.32(15) . . ?
C15 C14 C4 116.67(17) . . ?
C15 C14 C13 135.17(17) . . ?
C4 C14 C13 108.15(15) . . ?
N1 C15 C14 122.40(18) . . ?
N1 C15 C20 113.45(16) . . ?
C14 C15 C20 124.16(17) . . ?
C9 C16 C5 123.61(17) . . ?
C9 C16 C13 123.83(18) . . ?
C5 C16 C13 112.56(16) . . ?
O17 C17 O18 123.83(19) . . ?
O17 C17 C3 124.23(19) . . ?
O18 C17 C3 111.91(17) . . ?
O18 C19 H191 109.5 . . ?
O18 C19 H192 109.5 . . ?
H191 C19 H192 109.5 . . ?
O18 C19 H193 109.5 . . ?
H191 C19 H193 109.5 . . ?
H192 C19 H193 109.5 . . ?
O20 C20 O21 123.31(17) . . ?
O20 C20 C15 124.66(18) . . ?
O21 C20 C15 112.03(16) . . ?
O21 C22 H221 109.5 . . ?
O21 C22 H222 109.5 . . ?
H221 C22 H222 109.5 . . ?
O21 C22 H223 109.5 . . ?
H221 C22 H223 109.5 . . ?
H222 C22 H223 109.5 . . ?
C47 O48 C49 116.06(17) . . ?
C50 O51 C52 115.40(16) . . ?
N32 N31 C45 121.14(17) . . ?
N31 N32 C33 120.53(17) . . ?
N32 C33 C34 122.39(17) . . ?
N32 C33 C47 113.08(16) . . ?
C34 C33 C47 124.53(17) . . ?
C33 C34 C44 116.94(17) . . ?
C33 C34 C35 134.89(16) . . ?
C44 C34 C35 108.16(15) . . ?
C36 C35 C46 118.41(18) . . ?
C36 C35 C34 135.99(18) . . ?
C46 C35 C34 105.59(15) . . ?
C35 C36 C37 118.40(19) . . ?
C35 C36 H36 120.8 . . ?
C37 C36 H36 120.8 . . ?
C38 C37 C36 123.15(19) . . ?
C38 C37 H37 118.4 . . ?
C36 C37 H37 118.4 . . ?
C37 C38 C39 119.42(18) . . ?
C37 C38 H38 120.3 . . ?
C39 C38 H38 120.3 . . ?
C46 C39 C40 116.84(17) . . ?
C46 C39 C38 116.83(18) . . ?
C40 C39 C38 126.32(18) . . ?
C41 C40 C39 119.52(18) . . ?
C41 C40 H40 120.2 . . ?
C39 C40 H40 120.2 . . ?
C40 C41 C42 123.10(19) . . ?
C40 C41 H41 118.5 . . ?
C42 C41 H41 118.5 . . ?
C43 C42 C41 118.47(19) . . ?
C43 C42 H42 120.8 . . ?
C41 C42 H42 120.8 . . ?
C42 C43 C46 118.15(17) . . ?
C42 C43 C44 135.96(18) . . ?
C46 C43 C44 105.89(15) . . ?
C45 C44 C34 116.65(17) . . ?
C45 C44 C43 135.30(17) . . ?
C34 C44 C43 108.05(16) . . ?
N31 C45 C44 122.35(17) . . ?
N31 C45 C50 112.88(15) . . ?
C44 C45 C50 124.78(16) . . ?
C39 C46 C43 123.92(17) . . ?
C39 C46 C35 123.77(17) . . ?
C43 C46 C35 112.31(16) . . ?
O47 C47 O48 124.39(17) . . ?
O47 C47 C33 124.90(18) . . ?
O48 C47 C33 110.71(16) . . ?
O48 C49 H491 109.5 . . ?
O48 C49 H492 109.5 . . ?
H491 C49 H492 109.5 . . ?
O48 C49 H493 109.5 . . ?
H491 C49 H493 109.5 . . ?
H492 C49 H493 109.5 . . ?
O50 C50 O51 123.19(18) . . ?
O50 C50 C45 125.16(18) . . ?
O51 C50 C45 111.65(16) . . ?
O51 C52 H521 109.5 . . ?
O51 C52 H522 109.5 . . ?
H521 C52 H522 109.5 . . ?
O51 C52 H523 109.5 . . ?
H521 C52 H523 109.5 . . ?
H522 C52 H523 109.5 . . ?

loop_
_geom_bond_atom_site_label_1
_geom_bond_atom_site_label_2
_geom_bond_distance
_geom_bond_site_symmetry_2
_geom_bond_publ_flag
O17 C17 1.206(3) . ?
O18 C17 1.329(2) . ?
O18 C19 1.444(3) . ?
O20 C20 1.200(3) . ?
O21 C20 1.324(2) . ?
O21 C22 1.444(2) . ?
N1 N2 1.322(2) . ?
N1 C15 1.344(2) . ?
N2 C3 1.348(2) . ?
C3 C4 1.392(2) . ?
C3 C17 1.506(3) . ?
C4 C14 1.434(2) . ?
C4 C5 1.465(2) . ?
C5 C6 1.383(2) . ?
C5 C16 1.411(3) . ?
C6 C7 1.416(3) . ?
C6 H6 0.9500 . ?
C7 C8 1.383(3) . ?
C7 H7 0.9500 . ?
C8 C9 1.423(3) . ?
C8 H8 0.9500 . ?
C9 C16 1.401(2) . ?
C9 C10 1.420(3) . ?
C10 C11 1.380(3) . ?
C10 H10 0.9500 . ?
C11 C12 1.416(3) . ?
C11 H11 0.9500 . ?
C12 C13 1.377(3) . ?
C12 H12 0.9500 . ?
C13 C16 1.415(2) . ?
C13 C14 1.473(2) . ?
C14 C15 1.401(2) . ?
C15 C20 1.503(2) . ?
C19 H191 0.9800 . ?
C19 H192 0.9800 . ?
C19 H193 0.9800 . ?
C22 H221 0.9800 . ?
C22 H222 0.9800 . ?
C22 H223 0.9800 . ?
O47 C47 1.202(2) . ?
O48 C47 1.330(2) . ?
O48 C49 1.443(2) . ?
O50 C50 1.198(3) . ?
O51 C50 1.324(2) . ?
O51 C52 1.439(2) . ?
N31 N32 1.320(2) . ?
N31 C45 1.343(2) . ?
N32 C33 1.345(2) . ?
C33 C34 1.398(3) . ?
C33 C47 1.505(2) . ?
C34 C44 1.438(2) . ?
C34 C35 1.474(2) . ?
C35 C36 1.379(2) . ?
C35 C46 1.419(3) . ?
C36 C37 1.422(3) . ?
C36 H36 0.9500 . ?
C37 C38 1.378(3) . ?
C37 H37 0.9500 . ?
C38 C39 1.421(3) . ?
C38 H38 0.9500 . ?
C39 C46 1.400(3) . ?
C39 C40 1.418(3) . ?
C40 C41 1.379(3) . ?
C40 H40 0.9500 . ?
C41 C42 1.416(3) . ?
C41 H41 0.9500 . ?
C42 C43 1.388(3) . ?
C42 H42 0.9500 . ?
C43 C46 1.415(2) . ?
C43 C44 1.472(3) . ?
C44 C45 1.397(3) . ?
C45 C50 1.508(2) . ?
C49 H491 0.9800 . ?
C49 H492 0.9800 . ?
C49 H493 0.9800 . ?
C52 H521 0.9800 . ?
C52 H522 0.9800 . ?
C52 H523 0.9800 . ?

loop_
_geom_torsion_atom_site_label_1
_geom_torsion_atom_site_label_2
_geom_torsion_atom_site_label_3
_geom_torsion_atom_site_label_4
_geom_torsion
_geom_torsion_site_symmetry_1
_geom_torsion_site_symmetry_2
_geom_torsion_site_symmetry_3
_geom_torsion_site_symmetry_4
_geom_torsion_publ_flag
C15 N1 N2 C3 -0.7(3) . . . . ?
N1 N2 C3 C4 -1.9(4) . . . . ?
N1 N2 C3 C17 177.1(2) . . . . ?
N2 C3 C4 C14 2.4(3) . . . . ?
C17 C3 C4 C14 -176.6(2) . . . . ?
N2 C3 C4 C5 -176.0(3) . . . . ?
C17 C3 C4 C5 5.1(4) . . . . ?
C3 C4 C5 C6 -1.3(5) . . . . ?
C14 C4 C5 C6 -179.7(2) . . . . ?
C3 C4 C5 C16 178.9(3) . . . . ?
C14 C4 C5 C16 0.5(2) . . . . ?
C16 C5 C6 C7 -0.4(3) . . . . ?
C4 C5 C6 C7 179.9(3) . . . . ?
C5 C6 C7 C8 0.1(4) . . . . ?
C6 C7 C8 C9 0.3(4) . . . . ?
C7 C8 C9 C16 -0.5(3) . . . . ?
C7 C8 C9 C10 178.5(3) . . . . ?
C16 C9 C10 C11 -0.4(4) . . . . ?
C8 C9 C10 C11 -179.4(3) . . . . ?
C9 C10 C11 C12 -0.5(4) . . . . ?
C10 C11 C12 C13 0.4(4) . . . . ?
C11 C12 C13 C16 0.5(4) . . . . ?
C11 C12 C13 C14 179.1(3) . . . . ?
C3 C4 C14 C15 -0.3(3) . . . . ?
C5 C4 C14 C15 178.4(2) . . . . ?
C3 C4 C14 C13 -179.4(2) . . . . ?
C5 C4 C14 C13 -0.7(3) . . . . ?
C12 C13 C14 C15 3.0(5) . . . . ?
C16 C13 C14 C15 -178.3(3) . . . . ?
C12 C13 C14 C4 -178.2(3) . . . . ?
C16 C13 C14 C4 0.5(2) . . . . ?
N2 N1 C15 C14 2.8(4) . . . . ?
N2 N1 C15 C20 -177.1(2) . . . . ?
C4 C14 C15 N1 -2.2(3) . . . . ?
C13 C14 C15 N1 176.6(2) . . . . ?
C4 C14 C15 C20 177.7(2) . . . . ?
C13 C14 C15 C20 -3.5(4) . . . . ?
C10 C9 C16 C5 -178.9(2) . . . . ?
C8 C9 C16 C5 0.2(3) . . . . ?
C10 C9 C16 C13 1.4(3) . . . . ?
C8 C9 C16 C13 -179.6(2) . . . . ?
C6 C5 C16 C9 0.2(3) . . . . ?
C4 C5 C16 C9 -180.0(2) . . . . ?
C6 C5 C16 C13 -180.0(2) . . . . ?
C4 C5 C16 C13 -0.2(3) . . . . ?
C12 C13 C16 C9 -1.4(3) . . . . ?
C14 C13 C16 C9 179.6(2) . . . . ?
C12 C13 C16 C5 178.8(2) . . . . ?
C14 C13 C16 C5 -0.2(3) . . . . ?
C19 O18 C17 O17 -0.6(4) . . . . ?
C19 O18 C17 C3 -178.6(2) . . . . ?
N2 C3 C17 O17 -161.6(2) . . . . ?
C4 C3 C17 O17 17.4(4) . . . . ?
N2 C3 C17 O18 16.4(3) . . . . ?
C4 C3 C17 O18 -164.6(2) . . . . ?
C22 O21 C20 O20 -0.5(4) . . . . ?
C22 O21 C20 C15 179.0(2) . . . . ?
N1 C15 C20 O20 -178.7(3) . . . . ?
C14 C15 C20 O20 1.4(4) . . . . ?
N1 C15 C20 O21 1.7(3) . . . . ?
C14 C15 C20 O21 -178.2(2) . . . . ?
C45 N31 N32 C33 -0.7(4) . . . . ?
N31 N32 C33 C34 0.0(4) . . . . ?
N31 N32 C33 C47 -179.6(2) . . . . ?
N32 C33 C34 C44 0.8(3) . . . . ?
C47 C33 C34 C44 -179.7(2) . . . . ?
N32 C33 C34 C35 179.5(3) . . . . ?
C47 C33 C34 C35 -0.9(4) . . . . ?
C33 C34 C35 C36 2.4(5) . . . . ?
C44 C34 C35 C36 -178.8(3) . . . . ?
C33 C34 C35 C46 -179.0(3) . . . . ?
C44 C34 C35 C46 -0.1(3) . . . . ?
C46 C35 C36 C37 1.4(3) . . . . ?
C34 C35 C36 C37 179.9(3) . . . . ?
C35 C36 C37 C38 -1.0(4) . . . . ?
C36 C37 C38 C39 -0.1(4) . . . . ?
C37 C38 C39 C46 0.8(3) . . . . ?
C37 C38 C39 C40 -178.5(3) . . . . ?
C46 C39 C40 C41 0.0(4) . . . . ?
C38 C39 C40 C41 179.4(3) . . . . ?
C39 C40 C41 C42 0.3(4) . . . . ?
C40 C41 C42 C43 -0.3(5) . . . . ?
C41 C42 C43 C46 0.0(4) . . . . ?
C41 C42 C43 C44 -179.4(3) . . . . ?
C33 C34 C44 C45 -0.9(3) . . . . ?
C35 C34 C44 C45 -179.9(2) . . . . ?
C33 C34 C44 C43 179.5(2) . . . . ?
C35 C34 C44 C43 0.4(3) . . . . ?
C42 C43 C44 C45 -0.7(5) . . . . ?
C46 C43 C44 C45 179.9(3) . . . . ?
C42 C43 C44 C34 178.9(3) . . . . ?
C46 C43 C44 C34 -0.5(3) . . . . ?
N32 N31 C45 C44 0.6(4) . . . . ?
N32 N31 C45 C50 -179.5(2) . . . . ?
C34 C44 C45 N31 0.2(3) . . . . ?
C43 C44 C45 N31 179.8(3) . . . . ?
C34 C44 C45 C50 -179.7(2) . . . . ?
C43 C44 C45 C50 -0.1(4) . . . . ?
C40 C39 C46 C43 -0.4(4) . . . . ?
C38 C39 C46 C43 -179.8(2) . . . . ?
C40 C39 C46 C35 179.0(2) . . . . ?
C38 C39 C46 C35 -0.4(4) . . . . ?
C42 C43 C46 C39 0.4(4) . . . . ?
C44 C43 C46 C39 179.9(2) . . . . ?
C42 C43 C46 C35 -179.1(2) . . . . ?
C44 C43 C46 C35 0.4(3) . . . . ?
C36 C35 C46 C39 -0.7(4) . . . . ?
C34 C35 C46 C39 -179.7(2) . . . . ?
C36 C35 C46 C43 178.7(2) . . . . ?
C34 C35 C46 C43 -0.2(3) . . . . ?
C49 O48 C47 O47 -1.4(3) . . . . ?
C49 O48 C47 C33 177.8(2) . . . . ?
N32 C33 C47 O47 163.0(2) . . . . ?
C34 C33 C47 O47 -16.6(4) . . . . ?
N32 C33 C47 O48 -16.1(3) . . . . ?
C34 C33 C47 O48 164.3(2) . . . . ?
C52 O51 C50 O50 1.6(4) . . . . ?
C52 O51 C50 C45 -178.9(2) . . . . ?
N31 C45 C50 O50 176.8(3) . . . . ?
C44 C45 C50 O50 -3.3(4) . . . . ?
N31 C45 C50 O51 -2.7(3) . . . . ?
C44 C45 C50 O51 177.2(2) . . . . ?
